data_2241415
loop_
_publ_author_name
'Briand, Glen G.'
'Decken, Andreas'
'Hoey, Marshall R.'

_publ_section_title
;
 Crystal structure of
 dimethyl-1\k^2^<i>C</i>-bis(\m-4-methylphenolato-1:2\k^2^<i>O</i>:<i>O</i>)(<i>N</i>,<i>N</i>,<i>N</i>',<i>N</i>'-tetramethylethylenediamine-2\k^2^<i>N</i>,<i>N</i>')indium(III)lithium(I)
;
_journal_coeditor_code LH5799
_journal_issue 12
_journal_name_full 'Acta Crystallographica Section E'
_journal_page_first m257
_journal_page_last m258
_journal_paper_doi 10.1107/S2056989015023476
_journal_volume 71
_journal_year 2015
_chemical_formula_iupac '[In Li (C H3)2 (C7 H7 O)2 (C6 H16 N2)]'
_chemical_formula_moiety 'C22 H36 In Li N2 O2'
_chemical_formula_sum 'C22 H36 In Li N2 O2'
_chemical_formula_weight 482.29
_chemical_name_systematic
Dimethyl-1\k^2^<i>C</i>-bis(\m-4-methylphenolato-1:2\k^2^<i>O</i>:<i>O</i>)(<i>N</i>,<i>N</i>,<i>N</i>',<i>N</i>'-tetramethylethylenediamine-2\k^2^<i>N</i>,<i>N</i>')indium(III)lithium(I)
_space_group_crystal_system monoclinic
_space_group_IT_number 14
_space_group_name_Hall '-P 2ybc'
_space_group_name_H-M_alt 'P 1 21/c 1'
_symmetry_space_group_name_Hall '-P 2ybc'
_symmetry_space_group_name_H-M 'P 1 21/c 1'
_atom_sites_solution_hydrogens geom
_atom_sites_solution_primary direct
_atom_sites_solution_secondary difmap
_audit_creation_method SHELXL-2013
_cell_angle_alpha 90.00
_cell_angle_beta 91.9560(10)
_cell_angle_gamma 90.00
_cell_formula_units_Z 4
_cell_length_a 9.0991(8)
_cell_length_b 16.4481(15)
_cell_length_c 16.4256(15)
_cell_measurement_reflns_used 5977
_cell_measurement_temperature 188.0(10)
_cell_measurement_theta_max 28.39
_cell_measurement_theta_min 2.48
_cell_volume 2456.9(4)
_computing_cell_refinement
;
SAINT (Bruker, 2006)
;
_computing_data_collection
;
SMART (Bruker, 1999)
;
_computing_data_reduction
;
SAINT (Bruker, 2006)
;
_computing_molecular_graphics
;
Diamond (Brandenburg, 2012)
;
_computing_publication_material
;
SHELXTL (Sheldrick, 2008<i>b</i>)
;
_computing_structure_refinement
;
SHELXL-2013 (Sheldrick, 2015)
;
_computing_structure_solution
;
SHELXS-97 (Sheldrick, 2008<i>b</i>)
;
_diffrn_ambient_temperature 188.0(10)
_diffrn_measured_fraction_theta_full 1.000
_diffrn_measured_fraction_theta_max 0.967
_diffrn_measurement_device_type 'Bruker  SMART1000/P4'
_diffrn_measurement_method '\f and \w scans'
_diffrn_radiation_monochromator graphite
_diffrn_radiation_type MoK\a
_diffrn_radiation_wavelength 0.71073
_diffrn_reflns_av_R_equivalents 0.0246
_diffrn_reflns_av_sigmaI/netI 0.0211
_diffrn_reflns_limit_h_max 11
_diffrn_reflns_limit_h_min -11
_diffrn_reflns_limit_k_max 21
_diffrn_reflns_limit_k_min -21
_diffrn_reflns_limit_l_max 20
_diffrn_reflns_limit_l_min -21
_diffrn_reflns_number 16648
_diffrn_reflns_theta_full 25.000
_diffrn_reflns_theta_max 27.491
_diffrn_reflns_theta_min 1.753
_diffrn_standards_decay_% 0
_diffrn_standards_interval_count 0
_diffrn_standards_interval_time 0
_diffrn_standards_number 0
_exptl_absorpt_coefficient_mu 0.979
_exptl_absorpt_correction_T_max 0.5912
_exptl_absorpt_correction_T_min 0.5687
_exptl_absorpt_correction_type multi-scan
_exptl_absorpt_process_details
;
(SADABS; Sheldrick, 2008<i>a</i>)
;
_exptl_crystal_colour Colourless
_exptl_crystal_density_diffrn 1.304
_exptl_crystal_density_method 'not measured'
_exptl_crystal_description Irregular
_exptl_crystal_F_000 1000
_exptl_crystal_size_max 0.65
_exptl_crystal_size_mid 0.60
_exptl_crystal_size_min 0.60
_refine_diff_density_max 0.556
_refine_diff_density_min -0.265
_refine_ls_extinction_method none
_refine_ls_goodness_of_fit_ref 1.052
_refine_ls_hydrogen_treatment constr
_refine_ls_matrix_type full
_refine_ls_number_parameters 261
_refine_ls_number_reflns 5459
_refine_ls_number_restraints 0
_refine_ls_restrained_S_all 1.052
_refine_ls_R_factor_all 0.0281
_refine_ls_R_factor_gt 0.0249
_refine_ls_shift/su_max 0.002
_refine_ls_shift/su_mean 0.000
_refine_ls_structure_factor_coef Fsqd
_refine_ls_weighting_details 'calc w=1/[\s^2^(Fo^2^)+(0.0318P)^2^+1.1193P] where P=(Fo^2^+2Fc^2^)/3'
_refine_ls_weighting_scheme calc
_refine_ls_wR_factor_gt 0.0646
_refine_ls_wR_factor_ref 0.0669
_reflns_number_gt 4921
_reflns_number_total 5459
_reflns_threshold_expression 'I > 2\s(I)'
_cod_data_source_file lh5799sup1.cif
_cod_data_source_block I
_cod_database_code 2241415
_shelx_space_group_comment
;
The symmetry employed for this shelxl refinement is uniquely defined
by the following loop, which should always be used as a source of
symmetry information in preference to the above space-group names.
They are only intended as comments.
;
_shelxl_version_number 20.13

loop_
_space_group_symop_operation_xyz
'x, y, z'
'-x, y+1/2, -z+1/2'
'-x, -y, -z'
'x, -y-1/2, z-1/2'

loop_
_atom_site_type_symbol
_atom_site_label
_atom_site_fract_x
_atom_site_fract_y
_atom_site_fract_z
_atom_site_U_iso_or_equiv
_atom_site_adp_type
_atom_site_calc_flag
_atom_site_occupancy
In In1 0.26596(2) 0.05874(2) 0.78772(2) 0.03548(6) Uani d 1
O O1 0.37283(15) 0.14787(8) 0.71713(8) 0.0396(3) Uani d 1
O O2 0.12094(14) 0.16051(8) 0.79780(8) 0.0390(3) Uani d 1
Li Li1 0.2425(4) 0.2341(2) 0.7385(2) 0.0375(7) Uani d 1
N N1 0.3343(2) 0.34149(12) 0.79061(12) 0.0511(5) Uani d 1
N N2 0.1764(2) 0.30590(12) 0.63874(11) 0.0489(4) Uani d 1
C C1 0.3935(4) 0.04698(19) 0.89888(16) 0.0686(8) Uani d 1
H H1A 0.4979 0.0543 0.8879 0.103 Uiso calc 1
H H1B 0.3783 -0.0072 0.9220 0.103 Uiso calc 1
H H1C 0.3628 0.0884 0.9376 0.103 Uiso calc 1
C C2 0.1651(2) -0.02775(13) 0.70346(14) 0.0475(5) Uani d 1
H H2A 0.0581 -0.0208 0.7024 0.071 Uiso calc 1
H H2B 0.1899 -0.0831 0.7211 0.071 Uiso calc 1
H H2C 0.2016 -0.0185 0.6488 0.071 Uiso calc 1
C C3 0.4953(2) 0.12953(11) 0.67653(11) 0.0333(4) Uani d 1
C C4 0.6347(2) 0.13756(12) 0.71342(11) 0.0382(4) Uani d 1
H H4 0.6443 0.1558 0.7682 0.046 Uiso calc 1
C C5 0.7597(2) 0.11910(13) 0.67083(12) 0.0408(4) Uani d 1
H H5 0.8537 0.1252 0.6971 0.049 Uiso calc 1
C C6 0.7502(2) 0.09210(13) 0.59107(12) 0.0415(4) Uani d 1
C C7 0.6121(2) 0.08379(13) 0.55467(12) 0.0426(5) Uani d 1
H H7 0.6032 0.0653 0.4999 0.051 Uiso calc 1
C C8 0.4854(2) 0.10193(12) 0.59630(12) 0.0384(4) Uani d 1
H H8 0.3917 0.0955 0.5699 0.046 Uiso calc 1
C C9 0.8866(3) 0.06967(18) 0.54574(16) 0.0625(7) Uani d 1
H H9A 0.9076 0.0117 0.5534 0.094 Uiso calc 1
H H9B 0.9702 0.1018 0.5669 0.094 Uiso calc 1
H H9C 0.8702 0.0810 0.4876 0.094 Uiso calc 1
C C10 0.0086(2) 0.16495(12) 0.84883(11) 0.0334(4) Uani d 1
C C11 -0.0424(2) 0.09752(13) 0.89039(13) 0.0415(4) Uani d 1
H H11 0.0019 0.0460 0.8824 0.050 Uiso calc 1
C C12 -0.1578(3) 0.10467(14) 0.94352(14) 0.0502(5) Uani d 1
H H12 -0.1910 0.0575 0.9708 0.060 Uiso calc 1
C C13 -0.2252(2) 0.17834(15) 0.95769(13) 0.0471(5) Uani d 1
C C14 -0.1765(2) 0.24514(14) 0.91485(13) 0.0458(5) Uani d 1
H H14 -0.2227 0.2963 0.9220 0.055 Uiso calc 1
C C15 -0.0617(2) 0.23886(13) 0.86159(12) 0.0407(4) Uani d 1
H H15 -0.0305 0.2859 0.8333 0.049 Uiso calc 1
C C16 -0.3460(3) 0.18714(19) 1.01892(18) 0.0705(8) Uani d 1
H H16A -0.4306 0.2151 0.9931 0.106 Uiso calc 1
H H16B -0.3090 0.2188 1.0658 0.106 Uiso calc 1
H H16C -0.3762 0.1331 1.0372 0.106 Uiso calc 1
C C17 0.2618(4) 0.37967(17) 0.64916(18) 0.0716(8) Uani d 1
H H17A 0.2149 0.4236 0.6164 0.086 Uiso calc 1
H H17B 0.3615 0.3706 0.6285 0.086 Uiso calc 1
C C18 0.2747(4) 0.40580(16) 0.7358(2) 0.0719(8) Uani d 1
H H18A 0.3396 0.4540 0.7399 0.086 Uiso calc 1
H H18B 0.1764 0.4221 0.7540 0.086 Uiso calc 1
C C19 0.2068(4) 0.2688(2) 0.55914(15) 0.0742(8) Uani d 1
H H19A 0.1775 0.3065 0.5154 0.111 Uiso calc 1
H H19B 0.1509 0.2181 0.5528 0.111 Uiso calc 1
H H19C 0.3121 0.2571 0.5565 0.111 Uiso calc 1
C C20 0.0174(3) 0.3218(2) 0.64082(18) 0.0748(8) Uani d 1
H H20A -0.0056 0.3462 0.6933 0.112 Uiso calc 1
H H20B -0.0365 0.2705 0.6339 0.112 Uiso calc 1
H H20C -0.0115 0.3592 0.5967 0.112 Uiso calc 1
C C21 0.4918(3) 0.3336(2) 0.7846(3) 0.1069(14) Uani d 1
H H21A 0.5149 0.3171 0.7291 0.160 Uiso calc 1
H H21B 0.5284 0.2924 0.8233 0.160 Uiso calc 1
H H21C 0.5389 0.3859 0.7972 0.160 Uiso calc 1
C C22 0.2953(4) 0.3605(2) 0.87428(18) 0.0885(10) Uani d 1
H H22A 0.3377 0.3194 0.9114 0.133 Uiso calc 1
H H22B 0.1881 0.3606 0.8781 0.133 Uiso calc 1
H H22C 0.3341 0.4142 0.8894 0.133 Uiso calc 1

loop_
_atom_site_aniso_label
_atom_site_aniso_U_11
_atom_site_aniso_U_22
_atom_site_aniso_U_33
_atom_site_aniso_U_12
_atom_site_aniso_U_13
_atom_site_aniso_U_23
In1 0.03663(9) 0.03030(8) 0.04007(8) -0.00028(5) 0.00951(6) 0.00208(5)
O1 0.0382(7) 0.0336(7) 0.0480(7) 0.0027(6) 0.0178(6) 0.0033(6)
O2 0.0386(7) 0.0350(7) 0.0443(7) 0.0027(6) 0.0159(6) 0.0039(6)
Li1 0.0400(17) 0.0319(16) 0.0410(16) -0.0002(13) 0.0065(13) 0.0024(13)
N1 0.0498(11) 0.0399(10) 0.0635(12) -0.0054(8) 0.0004(9) -0.0099(9)
N2 0.0563(11) 0.0452(10) 0.0454(9) 0.0051(9) 0.0050(8) 0.0086(8)
C1 0.0794(19) 0.079(2) 0.0467(13) 0.0079(15) -0.0064(13) 0.0139(13)
C2 0.0454(12) 0.0363(11) 0.0613(13) -0.0092(9) 0.0056(10) -0.0113(10)
C3 0.0357(9) 0.0257(9) 0.0390(9) 0.0004(7) 0.0109(7) 0.0026(7)
C4 0.0403(10) 0.0406(10) 0.0338(9) 0.0028(8) 0.0047(8) -0.0026(8)
C5 0.0340(10) 0.0437(11) 0.0449(10) 0.0035(8) 0.0025(8) 0.0018(9)
C6 0.0427(11) 0.0387(11) 0.0441(10) 0.0097(9) 0.0145(9) 0.0038(9)
C7 0.0524(12) 0.0421(11) 0.0337(9) 0.0043(9) 0.0078(8) -0.0047(8)
C8 0.0375(10) 0.0367(10) 0.0411(9) -0.0021(8) 0.0027(8) -0.0021(8)
C9 0.0531(14) 0.0774(18) 0.0584(14) 0.0221(13) 0.0217(12) 0.0033(13)
C10 0.0319(9) 0.0356(10) 0.0329(8) -0.0025(7) 0.0048(7) -0.0049(7)
C11 0.0453(11) 0.0326(10) 0.0475(10) -0.0047(8) 0.0158(9) -0.0079(9)
C12 0.0567(13) 0.0429(12) 0.0525(12) -0.0154(10) 0.0244(10) -0.0091(10)
C13 0.0376(10) 0.0536(13) 0.0512(11) -0.0087(9) 0.0145(9) -0.0189(10)
C14 0.0381(10) 0.0452(12) 0.0546(12) 0.0059(9) 0.0073(9) -0.0123(10)
C15 0.0388(10) 0.0376(10) 0.0461(10) 0.0028(8) 0.0073(8) -0.0001(9)
C16 0.0580(15) 0.0729(18) 0.0832(18) -0.0151(13) 0.0398(14) -0.0275(15)
C17 0.093(2) 0.0459(14) 0.0762(18) -0.0046(14) 0.0121(16) 0.0229(13)
C18 0.092(2) 0.0334(12) 0.091(2) -0.0066(13) 0.0130(17) -0.0044(13)
C19 0.100(2) 0.077(2) 0.0470(13) 0.0161(17) 0.0141(14) 0.0074(13)
C20 0.0626(16) 0.100(2) 0.0619(15) 0.0196(16) -0.0017(13) 0.0061(16)
C21 0.0563(18) 0.080(2) 0.184(4) -0.0067(16) -0.005(2) -0.043(3)
C22 0.117(3) 0.085(2) 0.0633(17) -0.023(2) -0.0025(17) -0.0287(17)

loop_
_atom_type_symbol
_atom_type_description
_atom_type_scat_dispersion_real
_atom_type_scat_dispersion_imag
_atom_type_scat_source
C C 0.0033 0.0016 'International Tables Vol C Tables 4.2.6.8 and 6.1.1.4'
H H 0.0000 0.0000 'International Tables Vol C Tables 4.2.6.8 and 6.1.1.4'
Li Li -0.0003 0.0001 'International Tables Vol C Tables 4.2.6.8 and 6.1.1.4'
N N 0.0061 0.0033 'International Tables Vol C Tables 4.2.6.8 and 6.1.1.4'
O O 0.0106 0.0060 'International Tables Vol C Tables 4.2.6.8 and 6.1.1.4'
In In -0.7276 1.3100 'International Tables Vol C Tables 4.2.6.8 and 6.1.1.4'

loop_
_geom_angle_atom_site_label_1
_geom_angle_atom_site_label_2
_geom_angle_atom_site_label_3
_geom_angle
O1 In1 C1 106.45(10)
O1 In1 O2 78.32(5)
C1 In1 O2 108.82(9)
O1 In1 C2 107.23(7)
C1 In1 C2 133.76(11)
O2 In1 C2 108.30(8)
C3 O1 Li1 142.41(15)
C3 O1 In1 121.02(11)
Li1 O1 In1 96.57(11)
C10 O2 Li1 137.92(16)
C10 O2 In1 125.00(12)
Li1 O2 In1 94.94(11)
O1 Li1 O2 89.85(15)
O1 Li1 N2 116.35(17)
O2 Li1 N2 126.61(19)
O1 Li1 N1 117.30(18)
O2 Li1 N1 122.97(18)
N2 Li1 N1 86.82(15)
C21 N1 C22 110.9(3)
C21 N1 C18 111.5(3)
C22 N1 C18 108.8(2)
C21 N1 Li1 105.9(2)
C22 N1 Li1 116.8(2)
C18 N1 Li1 102.62(18)
C17 N2 C20 111.9(2)
C17 N2 C19 109.5(2)
C20 N2 C19 107.9(2)
C17 N2 Li1 103.99(18)
C20 N2 Li1 109.79(18)
C19 N2 Li1 113.73(18)
In1 C1 H1A 109.5
In1 C1 H1B 109.5
H1A C1 H1B 109.5
In1 C1 H1C 109.5
H1A C1 H1C 109.5
H1B C1 H1C 109.5
In1 C2 H2A 109.5
In1 C2 H2B 109.5
H2A C2 H2B 109.5
In1 C2 H2C 109.5
H2A C2 H2C 109.5
H2B C2 H2C 109.5
O1 C3 C4 121.17(17)
O1 C3 C8 120.74(17)
C4 C3 C8 118.09(17)
C5 C4 C3 120.61(17)
C5 C4 H4 119.7
C3 C4 H4 119.7
C6 C5 C4 121.43(19)
C6 C5 H5 119.3
C4 C5 H5 119.3
C7 C6 C5 117.92(18)
C7 C6 C9 120.8(2)
C5 C6 C9 121.2(2)
C6 C7 C8 121.53(18)
C6 C7 H7 119.2
C8 C7 H7 119.2
C7 C8 C3 120.41(19)
C7 C8 H8 119.8
C3 C8 H8 119.8
C6 C9 H9A 109.5
C6 C9 H9B 109.5
H9A C9 H9B 109.5
C6 C9 H9C 109.5
H9A C9 H9C 109.5
H9B C9 H9C 109.5
O2 C10 C11 122.42(17)
O2 C10 C15 120.24(17)
C11 C10 C15 117.34(17)
C10 C11 C12 120.8(2)
C10 C11 H11 119.6
C12 C11 H11 119.6
C13 C12 C11 121.9(2)
C13 C12 H12 119.1
C11 C12 H12 119.1
C12 C13 C14 117.28(18)
C12 C13 C16 122.0(2)
C14 C13 C16 120.7(2)
C13 C14 C15 121.4(2)
C13 C14 H14 119.3
C15 C14 H14 119.3
C14 C15 C10 121.3(2)
C14 C15 H15 119.4
C10 C15 H15 119.4
C13 C16 H16A 109.5
C13 C16 H16B 109.5
H16A C16 H16B 109.5
C13 C16 H16C 109.5
H16A C16 H16C 109.5
H16B C16 H16C 109.5
N2 C17 C18 112.3(2)
N2 C17 H17A 109.1
C18 C17 H17A 109.1
N2 C17 H17B 109.1
C18 C17 H17B 109.1
H17A C17 H17B 107.9
N1 C18 C17 113.0(2)
N1 C18 H18A 109.0
C17 C18 H18A 109.0
N1 C18 H18B 109.0
C17 C18 H18B 109.0
H18A C18 H18B 107.8
N2 C19 H19A 109.5
N2 C19 H19B 109.5
H19A C19 H19B 109.5
N2 C19 H19C 109.5
H19A C19 H19C 109.5
H19B C19 H19C 109.5
N2 C20 H20A 109.5
N2 C20 H20B 109.5
H20A C20 H20B 109.5
N2 C20 H20C 109.5
H20A C20 H20C 109.5
H20B C20 H20C 109.5
N1 C21 H21A 109.5
N1 C21 H21B 109.5
H21A C21 H21B 109.5
N1 C21 H21C 109.5
H21A C21 H21C 109.5
H21B C21 H21C 109.5
N1 C22 H22A 109.5
N1 C22 H22B 109.5
H22A C22 H22B 109.5
N1 C22 H22C 109.5
H22A C22 H22C 109.5
H22B C22 H22C 109.5

loop_
_geom_bond_atom_site_label_1
_geom_bond_atom_site_label_2
_geom_bond_distance
In1 O1 2.1252(13)
In1 C1 2.138(3)
In1 O2 2.1414(13)
In1 C2 2.167(2)
O1 C3 1.352(2)
O1 Li1 1.889(4)
O2 C10 1.346(2)
O2 Li1 1.926(3)
Li1 N2 2.092(4)
Li1 N1 2.122(4)
N1 C21 1.446(4)
N1 C22 1.465(4)
N1 C18 1.480(4)
N2 C17 1.448(3)
N2 C20 1.471(3)
N2 C19 1.478(3)
C1 H1A 0.9800
C1 H1B 0.9800
C1 H1C 0.9800
C2 H2A 0.9800
C2 H2B 0.9800
C2 H2C 0.9800
C3 C4 1.393(3)
C3 C8 1.394(3)
C4 C5 1.389(3)
C4 H4 0.9500
C5 C6 1.383(3)
C5 H5 0.9500
C6 C7 1.380(3)
C6 C9 1.514(3)
C7 C8 1.392(3)
C7 H7 0.9500
C8 H8 0.9500
C9 H9A 0.9800
C9 H9B 0.9800
C9 H9C 0.9800
C10 C11 1.391(3)
C10 C15 1.393(3)
C11 C12 1.393(3)
C11 H11 0.9500
C12 C13 1.382(3)
C12 H12 0.9500
C13 C14 1.386(3)
C13 C16 1.522(3)
C14 C15 1.389(3)
C14 H14 0.9500
C15 H15 0.9500
C16 H16A 0.9800
C16 H16B 0.9800
C16 H16C 0.9800
C17 C18 1.487(4)
C17 H17A 0.9900
C17 H17B 0.9900
C18 H18A 0.9900
C18 H18B 0.9900
C19 H19A 0.9800
C19 H19B 0.9800
C19 H19C 0.9800
C20 H20A 0.9800
C20 H20B 0.9800
C20 H20C 0.9800
C21 H21A 0.9800
C21 H21B 0.9800
C21 H21C 0.9800
C22 H22A 0.9800
C22 H22B 0.9800
C22 H22C 0.9800

_cod_database_fobs_code 2241415
